data_4515256
loop_
_publ_author_name
'Lou, Xiaobing'
'Geng, Fushan'
'Hu, Bei'
'Li, Chao'
'Shen, Ming'
'Hu, Bingwen'

_publ_section_title
;
 Reversible High-Voltage N-Redox Chemistry in Metal--Organic Frameworks
 for High-Rate Anion-Intercalation Batteries
;
_journal_issue 1
_journal_name_full 'ACS Applied Energy Materials'
_journal_page_first 413
_journal_paper_doi 10.1021/acsaem.8b01428
_journal_volume 2
_journal_year 2018
_chemical_formula_moiety '2(C10 H8 N O2)'
_chemical_formula_sum 'C20 H16 N2 O4'
_chemical_formula_weight 348.35
_space_group_crystal_system triclinic
_space_group_IT_number 2
_space_group_name_Hall '-P 1'
_space_group_name_H-M_alt 'P -1'
_atom_sites_solution_hydrogens geom
_atom_sites_solution_primary dual
_audit_creation_date 2018-03-21
_audit_creation_method
;
Olex2 1.2
(compiled 2017.08.10 svn.r3458 for OlexSys, GUI svn.r5381)
;
_cell_angle_alpha 92.633(2)
_cell_angle_beta 106.665(3)
_cell_angle_gamma 97.402(2)
_cell_formula_units_Z 2
_cell_length_a 9.0016(3)
_cell_length_b 10.0412(2)
_cell_length_c 15.4610(6)
_cell_measurement_reflns_used 7702
_cell_measurement_temperature 293(2)
_cell_measurement_theta_max 74.1950
_cell_measurement_theta_min 4.4550
_cell_volume 1322.56(8)
_computing_cell_refinement 'CrysAlisPro 1.171.39.32a (Rigaku OD, 2017)'
_computing_data_collection 'CrysAlisPro 1.171.39.32a (Rigaku OD, 2017)'
_computing_data_reduction 'CrysAlisPro 1.171.39.32a (Rigaku OD, 2017)'
_computing_molecular_graphics 'Olex2 (Dolomanov et al., 2009)'
_computing_publication_material 'Olex2 (Dolomanov et al., 2009)'
_computing_structure_refinement 'ShelXL (Sheldrick, 2015)'
_computing_structure_solution 'ShelXT (Sheldrick, 2015)'
_diffrn_ambient_temperature 293(2)
_diffrn_detector 'CCD plate'
_diffrn_measured_fraction_theta_full 0.985
_diffrn_measured_fraction_theta_max 0.985
_diffrn_measurement_details
;
List of Runs (angles in degrees, time in seconds):

  # Type    Start    End  Width  t~exp~   \w     \q     \k     \f   Frames
--------------------------------------------------------------------------
  1  \w    -28.00  15.00   1.00    1.00    --    0.00 -38.00-180.00   43
  2  \w     61.00  89.00   1.00    1.00    --    0.00  38.00-120.00   28
  3  \w    -89.00 -37.00   1.00    1.00    --    0.00 -38.00-180.00   52
  4  \w    -17.00  21.00   1.00    1.00    --    0.00 -57.00 120.00   38
  5  \w    -85.00 -42.00   1.00    1.00    --    0.00 -19.00-150.00   43
  6  \w    -20.00  17.00   1.00    1.00    --    0.00 -19.00-150.00   37
  7  \w    -79.00 -27.00   1.00    1.00    --    0.00 -57.00 120.00   52
  8  \w      7.00 128.00   1.00    2.00    --   95.80 -82.00 -30.00  121
  9  \w     76.00 183.00   1.00    2.00    --   95.80  30.00-150.00  107
 10  \w      9.00  70.00   1.00    2.00    --   95.80 -77.00 -90.00   61
 11  \w    134.00 178.00   1.00    2.00    --   95.80  30.00-180.00   44
 12  \w      7.00  99.00   1.00    2.00    --   95.80 -61.00 -30.00   92
 13  \w     29.00  72.00   1.00    2.00    --   95.80 -82.00-150.00   43
 14  \w     75.00 116.00   1.00    2.00    --   95.80 -82.00-150.00   41
 15  \w     19.00 126.00   1.00    2.00    --   95.80 -82.00 120.00  107
 16  \w      6.00 116.00   1.00    2.00    --   95.80 -45.00  90.00  110
 17  \w     15.00  41.00   1.00    2.00    --   95.80 -77.00 150.00   26
 18  \w    131.00 176.00   1.00    2.00    --   95.80  30.00 -90.00   45
 19  \w     67.00  98.00   1.00    2.00    --   95.80 -77.00 150.00   31
 20  \w      6.00  69.00   1.00    2.00    --   95.80 -61.00 -90.00   63
 21  \w     90.00 124.00   1.00    2.00    --   95.80 -82.00   0.00   34
 22  \w     41.00  91.00   1.00    2.00    --   95.80 -30.00   0.00   50
 23  \w     85.00 111.00   1.00    2.00    --   95.80  30.00 -90.00   26
 24  \w     72.00  97.00   1.00    2.00    --   95.80 -77.00 -90.00   25
;
_diffrn_measurement_device 'four-circle diffractometer'
_diffrn_measurement_device_type 'XtaLAB AFC12 (RINC): Kappa dual home/near'
_diffrn_measurement_method '\w scans'
_diffrn_orient_matrix_type 'CrysAlisPro convention (1999,Acta A55,543-557)'
_diffrn_orient_matrix_UB_11 0.1772540000
_diffrn_orient_matrix_UB_12 0.0188912000
_diffrn_orient_matrix_UB_13 0.0110842000
_diffrn_orient_matrix_UB_21 0.0344015000
_diffrn_orient_matrix_UB_22 -0.0014378000
_diffrn_orient_matrix_UB_23 0.1034457000
_diffrn_orient_matrix_UB_31 -0.0056061000
_diffrn_orient_matrix_UB_32 -0.1541467000
_diffrn_orient_matrix_UB_33 -0.0087845000
_diffrn_radiation_monochromator graphite
_diffrn_radiation_probe x-ray
_diffrn_radiation_type CuK\a
_diffrn_radiation_wavelength 1.54184
_diffrn_reflns_av_R_equivalents 0.0239
_diffrn_reflns_av_unetI/netI 0.0332
_diffrn_reflns_Laue_measured_fraction_full 0.985
_diffrn_reflns_Laue_measured_fraction_max 0.985
_diffrn_reflns_limit_h_max 10
_diffrn_reflns_limit_h_min -9
_diffrn_reflns_limit_k_max 7
_diffrn_reflns_limit_k_min -11
_diffrn_reflns_limit_l_max 18
_diffrn_reflns_limit_l_min -18
_diffrn_reflns_number 12374
_diffrn_reflns_point_group_measured_fraction_full 0.985
_diffrn_reflns_point_group_measured_fraction_max 0.985
_diffrn_reflns_theta_full 67.074
_diffrn_reflns_theta_max 67.074
_diffrn_reflns_theta_min 4.457
_diffrn_source 'fine-focus sealed X-ray tube'
_diffrn_source_type 'Enhance (Cu) X-ray Source'
_exptl_absorpt_coefficient_mu 0.510
_exptl_absorpt_correction_T_max 1.00000
_exptl_absorpt_correction_T_min 0.72609
_exptl_absorpt_correction_type multi-scan
_exptl_absorpt_process_details
;
CrysAlisPro 1.171.39.32a (Rigaku Oxford Diffraction, 2017)
Empirical absorption correction using spherical harmonics,
 implemented in SCALE3 ABSPACK scaling algorithm.
;
_exptl_crystal_colour 'clear light red'
_exptl_crystal_colour_lustre clear
_exptl_crystal_colour_modifier light
_exptl_crystal_colour_primary red
_exptl_crystal_density_diffrn 0.875
_exptl_crystal_density_method 'not measured'
_exptl_crystal_description block
_exptl_crystal_F_000 364
_exptl_crystal_size_max 0.47
_exptl_crystal_size_mid 0.45
_exptl_crystal_size_min 0.41
_refine_diff_density_max 0.332
_refine_diff_density_min -0.259
_refine_diff_density_rms 0.057
_refine_ls_extinction_method none
_refine_ls_goodness_of_fit_ref 1.100
_refine_ls_hydrogen_treatment constr
_refine_ls_matrix_type full
_refine_ls_number_parameters 235
_refine_ls_number_reflns 4646
_refine_ls_number_restraints 7
_refine_ls_restrained_S_all 1.101
_refine_ls_R_factor_all 0.0870
_refine_ls_R_factor_gt 0.0789
_refine_ls_shift/su_max 0.000
_refine_ls_shift/su_mean 0.000
_refine_ls_structure_factor_coef Fsqd
_refine_ls_weighting_details 'w=1/[\s^2^(Fo^2^)+(0.1372P)^2^+0.4427P] where P=(Fo^2^+2Fc^2^)/3'
_refine_ls_weighting_scheme calc
_refine_ls_wR_factor_gt 0.2322
_refine_ls_wR_factor_ref 0.2417
_reflns_Friedel_coverage 0.000
_reflns_number_gt 3849
_reflns_number_total 4646
_reflns_threshold_expression 'I > 2\s(I)'
_cod_data_source_file ae8b01428_si_003.cif
_cod_data_source_block exp_271
_cod_database_code 4515256
_shelx_shelxl_version_number 2016/6
_shelx_space_group_comment
;
The symmetry employed for this shelxl refinement is uniquely defined
by the following loop, which should always be used as a source of
symmetry information in preference to the above space-group names.
They are only intended as comments.
;
_shelx_estimated_absorpt_t_max 0.818
_shelx_estimated_absorpt_t_min 0.796
_reflns_odcompleteness_completeness 99.77
_reflns_odcompleteness_iscentric 1
_reflns_odcompleteness_theta 66.97
_olex2_refinement_description
;
1. Fixed Uiso
 At 1.2 times of:
  All C(H) groups, All N(H) groups
 At 1.5 times of:
  All O(H) groups
2. Rigid bond restraints
 C3, C4
 with sigma for 1-2 distances of 0.001 and sigma for 1-3 distances of 0.001
3. Uiso/Uaniso restraints and constraints
C3 \\sim C4: within 2A with sigma of 0.01 and sigma for terminal atoms of 0.02
4.a Aromatic/amide H refined with riding coordinates:
 N1(H1), C1(H1A), C2(H2A), C3(H3), C4(H4), C5(H5), C8(H8), N2(H2B), C11(H11),
 C12(H12), C13(H13), C14(H14), C15(H15), C18(H18)
4.b Tetrahedral OH refined with riding coordinates:
 O2(H2), O3(H3A)
;
_olex2_submission_special_instructions 'No special instructions were received'
_oxdiff_exptl_absorpt_empirical_details
;
Empirical correction (ABSPACK) includes:
- Absorption correction using spherical harmonics
- Frame scaling
;
_oxdiff_exptl_absorpt_empirical_full_max 1.809
_oxdiff_exptl_absorpt_empirical_full_min 0.582

loop_
_space_group_symop_operation_xyz
'x, y, z'
'-x, -y, -z'

loop_
_atom_site_label
_atom_site_type_symbol
_atom_site_fract_x
_atom_site_fract_y
_atom_site_fract_z
_atom_site_U_iso_or_equiv
_atom_site_adp_type
_atom_site_occupancy
_atom_site_site_symmetry_order
_atom_site_calc_flag
_atom_site_refinement_flags_posn
_atom_site_refinement_flags_adp
O1 O 0.2491(3) 0.6773(2) 0.46873(16) 0.0781(6) Uani 1 1 d . .
O2 O 0.4388(3) 0.6445(2) 0.40738(17) 0.0815(7) Uani 1 1 d . .
H2 H 0.390431 0.567658 0.396558 0.122 Uiso 1 1 calc R .
N1 N 0.3889(3) 1.13674(19) 0.62693(15) 0.0562(6) Uani 1 1 d . .
H1 H 0.391734 1.222360 0.624301 0.067 Uiso 1 1 calc R .
C1 C 0.3696(3) 0.9641(3) 0.72968(17) 0.0626(7) Uani 1 1 d . .
H1A H 0.440179 0.918668 0.710897 0.075 Uiso 1 1 calc R .
C2 C 0.3052(4) 0.9139(3) 0.79604(18) 0.0728(8) Uani 1 1 d . .
H2A H 0.331514 0.834528 0.820968 0.087 Uiso 1 1 calc R .
C3 C 0.2019(4) 0.9835(4) 0.8243(2) 0.0876(10) Uani 1 1 d . U
H3 H 0.157567 0.949964 0.867724 0.105 Uiso 1 1 calc R .
C4 C 0.1653(4) 1.0989(4) 0.7894(2) 0.0845(9) Uani 1 1 d . U
H4 H 0.099080 1.146637 0.810731 0.101 Uiso 1 1 calc R .
C5 C 0.2243(3) 1.1472(3) 0.72301(18) 0.0591(6) Uani 1 1 d . .
H5 H 0.194357 1.225629 0.697993 0.071 Uiso 1 1 calc R .
C6 C 0.3286(3) 1.0809(2) 0.69205(15) 0.0495(6) Uani 1 1 d . .
C7 C 0.4456(3) 1.0698(2) 0.56521(14) 0.0447(5) Uani 1 1 d . .
C8 C 0.3885(3) 0.9344(2) 0.53364(14) 0.0480(5) Uani 1 1 d . .
H8 H 0.312235 0.889326 0.555930 0.058 Uiso 1 1 calc R .
C9 C 0.4395(3) 0.8641(2) 0.47101(15) 0.0477(5) Uani 1 1 d . .
C10 C 0.3661(3) 0.7204(3) 0.44651(16) 0.0558(6) Uani 1 1 d . .
O3 O 1.0711(2) 0.1855(2) 0.09212(16) 0.0736(6) Uani 1 1 d . .
H3A H 1.115038 0.119197 0.104300 0.110 Uiso 1 1 calc R .
O4 O 1.2543(2) 0.23109(18) 0.02449(13) 0.0623(5) Uani 1 1 d . .
N2 N 0.7668(2) 0.5576(2) 0.07757(14) 0.0536(5) Uani 1 1 d . .
H2B H 0.702847 0.608267 0.048518 0.064 Uiso 1 1 calc R .
C11 C 0.8603(4) 0.5041(3) 0.23655(19) 0.0724(8) Uani 1 1 d . .
H11 H 0.964127 0.523376 0.236518 0.087 Uiso 1 1 calc R .
C12 C 0.8286(5) 0.4694(5) 0.3134(2) 0.0963(12) Uani 1 1 d . .
H12 H 0.909750 0.467462 0.366295 0.116 Uiso 1 1 calc R .
C13 C 0.6725(6) 0.4364(4) 0.3126(3) 0.1012(14) Uani 1 1 d . .
H13 H 0.649175 0.411696 0.365049 0.121 Uiso 1 1 calc R .
C14 C 0.5591(5) 0.4402(4) 0.2379(3) 0.0932(12) Uani 1 1 d . .
H14 H 0.455653 0.418099 0.238189 0.112 Uiso 1 1 calc R .
C15 C 0.5893(4) 0.4764(3) 0.1585(2) 0.0670(7) Uani 1 1 d . .
H15 H 0.506660 0.476756 0.106131 0.080 Uiso 1 1 calc R .
C16 C 0.7403(3) 0.5116(2) 0.15705(16) 0.0503(6) Uani 1 1 d . .
C17 C 0.8834(2) 0.5310(2) 0.04085(13) 0.0392(5) Uani 1 1 d . .
C18 C 0.9574(2) 0.4175(2) 0.05980(15) 0.0426(5) Uani 1 1 d . .
H18 H 0.928610 0.360509 0.099903 0.051 Uiso 1 1 calc R .
C19 C 1.0720(2) 0.3852(2) 0.02173(14) 0.0407(5) Uani 1 1 d . .
C20 C 1.1430(3) 0.2621(2) 0.04683(15) 0.0467(5) Uani 1 1 d . .

loop_
_atom_site_aniso_label
_atom_site_aniso_U_11
_atom_site_aniso_U_22
_atom_site_aniso_U_33
_atom_site_aniso_U_23
_atom_site_aniso_U_13
_atom_site_aniso_U_12
O1 0.0753(13) 0.0575(11) 0.1075(16) -0.0041(10) 0.0489(12) -0.0151(9)
O2 0.1011(16) 0.0509(10) 0.1128(17) -0.0020(10) 0.0715(14) -0.0031(10)
N1 0.0770(14) 0.0343(9) 0.0702(13) -0.0012(8) 0.0459(11) 0.0009(9)
C1 0.0743(17) 0.0720(17) 0.0499(13) 0.0061(11) 0.0331(12) 0.0072(13)
C2 0.110(2) 0.0607(16) 0.0515(14) 0.0073(12) 0.0356(15) -0.0037(15)
C3 0.097(2) 0.109(2) 0.0594(16) -0.0111(14) 0.0515(16) -0.0339(18)
C4 0.0753(18) 0.112(2) 0.0750(19) -0.0199(15) 0.0536(16) -0.0166(17)
C5 0.0643(15) 0.0588(14) 0.0568(14) -0.0110(11) 0.0280(12) 0.0009(11)
C6 0.0515(12) 0.0542(13) 0.0426(11) -0.0061(9) 0.0216(9) -0.0072(10)
C7 0.0540(12) 0.0432(11) 0.0404(10) 0.0013(8) 0.0220(9) 0.0018(9)
C8 0.0552(12) 0.0460(11) 0.0432(11) -0.0024(9) 0.0216(9) -0.0050(9)
C9 0.0496(12) 0.0474(12) 0.0465(11) 0.0032(9) 0.0168(9) 0.0034(9)
C10 0.0676(15) 0.0534(13) 0.0471(12) -0.0002(10) 0.0262(11) -0.0082(11)
O3 0.0824(13) 0.0638(11) 0.1123(16) 0.0463(11) 0.0695(12) 0.0403(10)
O4 0.0701(11) 0.0601(10) 0.0852(12) 0.0327(9) 0.0516(10) 0.0386(9)
N2 0.0629(12) 0.0562(11) 0.0651(12) 0.0264(9) 0.0444(10) 0.0277(9)
C11 0.0743(18) 0.092(2) 0.0632(16) 0.0046(14) 0.0296(14) 0.0358(16)
C12 0.122(3) 0.129(3) 0.0558(17) 0.0204(18) 0.0350(18) 0.059(3)
C13 0.173(4) 0.100(3) 0.074(2) 0.0375(19) 0.083(3) 0.061(3)
C14 0.113(3) 0.090(2) 0.118(3) 0.041(2) 0.088(3) 0.029(2)
C15 0.0801(18) 0.0655(16) 0.0761(17) 0.0199(13) 0.0477(15) 0.0249(14)
C16 0.0644(14) 0.0466(12) 0.0541(12) 0.0133(9) 0.0331(11) 0.0203(10)
C17 0.0420(10) 0.0402(10) 0.0440(10) 0.0080(8) 0.0236(8) 0.0110(8)
C18 0.0459(11) 0.0394(10) 0.0502(11) 0.0091(8) 0.0243(9) 0.0087(8)
C19 0.0433(10) 0.0381(10) 0.0454(11) 0.0057(8) 0.0187(9) 0.0099(8)
C20 0.0560(12) 0.0445(11) 0.0507(12) 0.0143(9) 0.0264(10) 0.0195(10)

loop_
_atom_type_symbol
_atom_type_description
_atom_type_scat_dispersion_real
_atom_type_scat_dispersion_imag
_atom_type_scat_source
C C 0.0181 0.0091 'International Tables Vol C Tables 4.2.6.8 and 6.1.1.4'
H H 0.0000 0.0000 'International Tables Vol C Tables 4.2.6.8 and 6.1.1.4'
N N 0.0311 0.0180 'International Tables Vol C Tables 4.2.6.8 and 6.1.1.4'
O O 0.0492 0.0322 'International Tables Vol C Tables 4.2.6.8 and 6.1.1.4'

loop_
_geom_angle_atom_site_label_1
_geom_angle_atom_site_label_2
_geom_angle_atom_site_label_3
_geom_angle
_geom_angle_site_symmetry_1
_geom_angle_site_symmetry_3
C10 O2 H2 109.5 . .
C6 N1 H1 116.4 . .
C6 N1 C7 127.19(19) . .
C7 N1 H1 116.4 . .
C2 C1 H1A 119.9 . .
C6 C1 H1A 119.9 . .
C6 C1 C2 120.1(3) . .
C1 C2 H2A 120.3 . .
C3 C2 C1 119.4(3) . .
C3 C2 H2A 120.3 . .
C2 C3 H3 119.7 . .
C4 C3 C2 120.5(3) . .
C4 C3 H3 119.7 . .
C3 C4 H4 119.7 . .
C3 C4 C5 120.7(3) . .
C5 C4 H4 119.7 . .
C4 C5 H5 119.4 . .
C4 C5 C6 121.1(3) . .
C6 C5 H5 119.4 . .
N1 C6 C5 118.7(2) . .
C1 C6 N1 123.1(2) . .
C1 C6 C5 118.2(2) . .
N1 C7 C8 121.5(2) . .
N1 C7 C9 121.79(19) . 2_676
C8 C7 C9 116.7(2) . 2_676
C7 C8 H8 118.2 . .
C9 C8 C7 123.6(2) . .
C9 C8 H8 118.2 . .
C7 C9 C10 124.5(2) 2_676 .
C8 C9 C7 119.7(2) . 2_676
C8 C9 C10 115.7(2) . .
O1 C10 O2 123.4(2) . .
O1 C10 C9 120.2(2) . .
O2 C10 C9 116.3(2) . .
C20 O3 H3A 109.5 . .
C16 N2 H2B 116.3 . .
C17 N2 H2B 116.3 . .
C17 N2 C16 127.45(18) . .
C12 C11 H11 119.3 . .
C12 C11 C16 121.4(3) . .
C16 C11 H11 119.3 . .
C11 C12 H12 120.4 . .
C11 C12 C13 119.3(3) . .
C13 C12 H12 120.4 . .
C12 C13 H13 120.1 . .
C14 C13 C12 119.9(3) . .
C14 C13 H13 120.1 . .
C13 C14 H14 119.2 . .
C13 C14 C15 121.7(4) . .
C15 C14 H14 119.2 . .
C14 C15 H15 119.9 . .
C16 C15 C14 120.1(3) . .
C16 C15 H15 119.9 . .
C11 C16 N2 123.5(2) . .
C15 C16 N2 118.8(2) . .
C15 C16 C11 117.6(2) . .
N2 C17 C18 121.69(18) . .
N2 C17 C19 121.21(18) . 2_765
C18 C17 C19 117.03(18) . 2_765
C17 C18 H18 118.4 . .
C19 C18 C17 123.25(19) . .
C19 C18 H18 118.4 . .
C17 C19 C20 121.58(18) 2_765 .
C18 C19 C17 119.71(18) . 2_765
C18 C19 C20 118.70(19) . .
O3 C20 C19 113.47(18) . .
O4 C20 O3 122.30(19) . .
O4 C20 C19 124.16(19) . .

loop_
_geom_bond_atom_site_label_1
_geom_bond_atom_site_label_2
_geom_bond_distance
_geom_bond_site_symmetry_2
O1 C10 1.232(3) .
O2 H2 0.8200 .
O2 C10 1.300(3) .
N1 H1 0.8600 .
N1 C6 1.382(3) .
N1 C7 1.390(3) .
C1 H1A 0.9300 .
C1 C2 1.399(4) .
C1 C6 1.379(4) .
C2 H2A 0.9300 .
C2 C3 1.384(5) .
C3 H3 0.9300 .
C3 C4 1.340(6) .
C4 H4 0.9300 .
C4 C5 1.365(4) .
C5 H5 0.9300 .
C5 C6 1.394(3) .
C7 C8 1.402(3) .
C7 C9 1.419(3) 2_676
C8 H8 0.9300 .
C8 C9 1.386(3) .
C9 C10 1.491(3) .
O3 H3A 0.8200 .
O3 C20 1.297(3) .
O4 C20 1.219(3) .
N2 H2B 0.8600 .
N2 C16 1.404(3) .
N2 C17 1.377(3) .
C11 H11 0.9300 .
C11 C12 1.349(5) .
C11 C16 1.397(4) .
C12 H12 0.9300 .
C12 C13 1.399(6) .
C13 H13 0.9300 .
C13 C14 1.310(6) .
C14 H14 0.9300 .
C14 C15 1.386(4) .
C15 H15 0.9300 .
C15 C16 1.366(4) .
C17 C18 1.394(3) .
C17 C19 1.420(3) 2_765
C18 H18 0.9300 .
C18 C19 1.391(3) .
C19 C20 1.481(3) .

loop_
_smtbx_masks_void_nr
_smtbx_masks_void_average_x
_smtbx_masks_void_average_y
_smtbx_masks_void_average_z
_smtbx_masks_void_volume
_smtbx_masks_void_count_electrons
1 0.224 -0.562 0.276 576.4 10.2
